data_4329810
loop_
_publ_author_name
'Goutam Mukherjee'
'Puspendra Singh'
'Chandrasekhar Ganguri'
'Sagar Sharma'
'Harkesh B. Singh'
'Nidhi Goel'
'Udai P. Singh'
'Ray J. Butcher'

_publ_contact_author_address
;
Department of Chemistry
Indian Institute of Technology Bombay
Powai, Mumbai-40076
India
;
_publ_contact_author_email chhbsia@chem.iitb.ac.in
_publ_contact_author_name 'Prof. Harkesh B. Singh'
_publ_section_title
;
 Selenadiazolopyridine: A Synthon for Supramolecular Assembly and
 Complexes with Metallophilic Interactions
;
_journal_name_full 'Inorganic Chemistry'
_journal_page_first 8128
_journal_page_last 8140
_journal_paper_doi 10.1021/ic3005272
_journal_volume 51
_journal_year 2012
_chemical_formula_moiety 'C28 H12 Ag4 F12 N12 O8 Se4'
_chemical_formula_sum 'C28 H12 Ag4 F12 N12 O8 Se4'
_chemical_formula_weight 1619.82
_chemical_name_systematic
; 
 ? 
;
_space_group_IT_number 2
_symmetry_cell_setting triclinic
_symmetry_space_group_name_Hall '-P 1'
_symmetry_space_group_name_H-M 'P -1'
_atom_sites_solution_hydrogens geom
_atom_sites_solution_primary direct
_atom_sites_solution_secondary difmap
_audit_creation_method SHELXL-97
_cell_angle_alpha 94.575(16)
_cell_angle_beta 93.754(18)
_cell_angle_gamma 102.847(16)
_cell_formula_units_Z 1
_cell_length_a 7.870(4)
_cell_length_b 10.539(5)
_cell_length_c 12.227(6)
_cell_measurement_reflns_used 4693
_cell_measurement_temperature 173(2)
_cell_measurement_theta_max 32.220
_cell_measurement_theta_min 2.662
_cell_volume 982.0(8)
_computing_cell_refinement 'Bruker Apex 2'
_computing_data_collection 'Bruker Apex 2'
_computing_data_reduction 'Bruker Saint'
_computing_molecular_graphics 'Bruker SHELXTL (Sheldrick, 2008)'
_computing_publication_material 'Bruker SHELXTL'
_computing_structure_refinement 'SHELXL-97 (Sheldrick, 2008)'
_computing_structure_solution 'SHELXS-97 (Sheldrick, 2008)'
_diffrn_ambient_temperature 173(2)
_diffrn_measured_fraction_theta_full 0.953
_diffrn_measured_fraction_theta_max 0.952
_diffrn_measurement_device_type 'Bruker Apex 2'
_diffrn_measurement_method '\w scans'
_diffrn_radiation_monochromator graphite
_diffrn_radiation_source 'fine-focus sealed tube'
_diffrn_radiation_type MoK\a
_diffrn_radiation_wavelength 0.71073
_diffrn_reflns_av_R_equivalents 0.0614
_diffrn_reflns_av_sigmaI/netI 0.1538
_diffrn_reflns_limit_h_max 10
_diffrn_reflns_limit_h_min -10
_diffrn_reflns_limit_k_max 11
_diffrn_reflns_limit_k_min -13
_diffrn_reflns_limit_l_max 16
_diffrn_reflns_limit_l_min -15
_diffrn_reflns_number 12206
_diffrn_reflns_theta_full 25.50
_diffrn_reflns_theta_max 28.25
_diffrn_reflns_theta_min 2.48
_exptl_absorpt_coefficient_mu 5.797
_exptl_absorpt_correction_T_max 1.000
_exptl_absorpt_correction_T_min 0.486
_exptl_absorpt_correction_type multi-scan
_exptl_absorpt_process_details 'Sadabs (Sheldrick, 1996)'
_exptl_crystal_colour colorless
_exptl_crystal_density_diffrn 2.739
_exptl_crystal_description prism
_exptl_crystal_F_000 760
_exptl_crystal_size_max 0.38
_exptl_crystal_size_mid 0.25
_exptl_crystal_size_min 0.16
_refine_diff_density_max 1.167
_refine_diff_density_min -0.951
_refine_diff_density_rms 0.156
_refine_ls_extinction_method none
_refine_ls_goodness_of_fit_ref 1.073
_refine_ls_hydrogen_treatment constr
_refine_ls_matrix_type full
_refine_ls_number_parameters 364
_refine_ls_number_reflns 4638
_refine_ls_number_restraints 78
_refine_ls_restrained_S_all 1.114
_refine_ls_R_factor_all 0.1208
_refine_ls_R_factor_gt 0.0433
_refine_ls_shift/su_max 0.000
_refine_ls_shift/su_mean 0.000
_refine_ls_structure_factor_coef Fsqd
_refine_ls_weighting_details 'calc w=1/[\s^2^(Fo^2^)+(0.0426P)^2^+0.7089P] where P=(Fo^2^+2Fc^2^)/3'
_refine_ls_weighting_scheme calc
_refine_ls_wR_factor_gt 0.0866
_refine_ls_wR_factor_ref 0.0970
_reflns_number_gt 3210
_reflns_number_total 4638
_reflns_threshold_expression >2sigma(I)
_cod_data_source_file ic3005272_si_002_07.cif
_cod_data_source_block 10
_cod_database_code 4329810

loop_
_symmetry_equiv_pos_as_xyz
'x, y, z'
'-x, -y, -z'

loop_
_atom_site_label
_atom_site_type_symbol
_atom_site_fract_x
_atom_site_fract_y
_atom_site_fract_z
_atom_site_U_iso_or_equiv
_atom_site_adp_type
_atom_site_occupancy
_atom_site_symmetry_multiplicity
_atom_site_calc_flag
_atom_site_refinement_flags
_atom_site_disorder_assembly
_atom_site_disorder_group
Ag1 Ag 0.41222(6) 0.62898(4) 0.51894(3) 0.03857(14) Uani 1 1 d . . .
Ag2 Ag 0.29724(6) 0.48086(4) 0.29991(3) 0.03854(14) Uani 1 1 d . . .
Se1 Se -0.03399(8) 0.22562(5) 0.36207(4) 0.03487(16) Uani 1 1 d . . .
Se2 Se 0.68286(7) 0.92205(5) 0.46260(4) 0.03267(15) Uani 1 1 d . . .
F1A F -0.2492(8) 0.2987(10) 0.0652(7) 0.090(3) Uani 0.652(14) 1 d PDU A 1
F2A F -0.1249(14) 0.1388(5) 0.0614(8) 0.110(4) Uani 0.652(14) 1 d PDU A 1
F3A F -0.1286(12) 0.2479(10) -0.0775(3) 0.079(3) Uani 0.652(14) 1 d PDU A 1
F1B F -0.2536(14) 0.2241(18) 0.0861(11) 0.105(4) Uani 0.348(14) 1 d PDU A 2
F2B F -0.0493(19) 0.1541(11) 0.0136(16) 0.115(5) Uani 0.348(14) 1 d PDU A 2
F3B F -0.166(2) 0.2902(16) -0.0650(7) 0.062(4) Uani 0.348(14) 1 d PDU A 2
F4A F 0.8391(6) 0.9421(9) 0.8123(8) 0.093(4) Uani 0.492(4) 1 d PDU B 1
F5A F 0.6211(12) 0.9452(10) 0.9059(4) 0.079(3) Uani 0.492(4) 1 d PDU B 1
F6A F 0.6381(10) 1.0319(6) 0.7545(7) 0.054(2) Uani 0.492(4) 1 d PDU B 1
F4B F 0.8055(8) 0.9189(9) 0.8675(6) 0.082(3) Uani 0.492(4) 1 d PDU B 2
F5B F 0.5545(10) 0.9625(11) 0.8702(6) 0.075(3) Uani 0.492(4) 1 d PDU B 2
F6B F 0.7215(12) 1.0325(8) 0.7475(8) 0.089(4) Uani 0.492(4) 1 d PDU B 2
O1 O 0.0527(5) 0.3651(4) 0.1876(3) 0.0448(11) Uani 1 1 d . . .
O2 O 0.1535(5) 0.4127(4) 0.0256(3) 0.0476(11) Uani 1 1 d . . .
O3 O 0.5357(8) 0.8157(5) 0.6413(4) 0.0776(19) Uani 1 1 d . . .
O4 O 0.5664(7) 0.7047(4) 0.7837(4) 0.0574(13) Uani 1 1 d . . .
N1 N 0.2263(5) 0.4817(4) 0.5896(3) 0.0266(9) Uani 1 1 d . . .
N2 N 0.1253(6) 0.3700(4) 0.4164(3) 0.0304(10) Uani 1 1 d . . .
N3 N 0.4747(6) 0.6439(4) 0.2371(3) 0.0289(10) Uani 1 1 d . . .
N4 N 0.5516(6) 0.7643(4) 0.4091(3) 0.0279(10) Uani 1 1 d . . .
N5 N -0.0992(6) 0.1882(4) 0.4944(3) 0.0345(11) Uani 1 1 d . . .
N6 N 0.7509(6) 0.9603(4) 0.3310(4) 0.0348(11) Uani 1 1 d . . .
C1 C -0.0072(7) 0.2816(5) 0.5677(4) 0.0294(12) Uani 1 1 d . . .
C2 C 0.1180(6) 0.3800(5) 0.5246(4) 0.0241(10) Uani 1 1 d . . .
C3 C 0.2058(7) 0.4845(5) 0.6958(4) 0.0302(12) Uani 1 1 d . . .
H3A H 0.2773 0.5552 0.7425 0.036 Uiso 1 1 calc R . .
C4 C 0.0864(8) 0.3909(5) 0.7455(5) 0.0386(14) Uani 1 1 d . . .
H4A H 0.0816 0.3993 0.8231 0.046 Uiso 1 1 calc R . .
C5 C -0.0206(7) 0.2900(5) 0.6836(4) 0.0335(13) Uani 1 1 d . . .
H5A H -0.1023 0.2265 0.7159 0.040 Uiso 1 1 calc R . .
C6 C 0.4962(7) 0.6429(5) 0.1316(4) 0.0350(13) Uani 1 1 d . . .
H6A H 0.4340 0.5686 0.0847 0.042 Uiso 1 1 calc R . .
C7 C 0.6948(8) 0.8538(5) 0.1436(4) 0.0373(14) Uani 1 1 d . . .
H7A H 0.7672 0.9229 0.1113 0.045 Uiso 1 1 calc R . .
C8 C 0.6756(7) 0.8606(5) 0.2589(4) 0.0289(11) Uani 1 1 d . . .
C9 C 0.5643(6) 0.7537(4) 0.3019(4) 0.0250(11) Uani 1 1 d . . .
C10 C 0.6048(8) 0.7442(6) 0.0826(4) 0.0393(14) Uani 1 1 d . . .
H10A H 0.6148 0.7350 0.0055 0.047 Uiso 1 1 calc R . .
C11 C 0.0500(7) 0.3558(5) 0.0856(4) 0.0339(13) Uani 1 1 d . A .
C13 C -0.1180(5) 0.2550(4) 0.0298(3) 0.0522(18) Uani 1 1 d D . .
C14 C 0.5802(8) 0.8044(5) 0.7355(5) 0.0362(13) Uani 1 1 d . B .
C15 C 0.6712(5) 0.9356(3) 0.8066(3) 0.0447(15) Uani 1 1 d D . .

loop_
_atom_site_aniso_label
_atom_site_aniso_U_11
_atom_site_aniso_U_22
_atom_site_aniso_U_33
_atom_site_aniso_U_23
_atom_site_aniso_U_13
_atom_site_aniso_U_12
Ag1 0.0454(3) 0.0303(2) 0.0304(2) 0.00215(16) 0.00656(19) -0.01234(19)
Ag2 0.0427(3) 0.0302(2) 0.0331(2) 0.00039(17) 0.00485(19) -0.01148(18)
Se1 0.0405(3) 0.0295(3) 0.0253(3) -0.0012(2) 0.0016(2) -0.0101(2)
Se2 0.0397(3) 0.0233(2) 0.0284(3) -0.0020(2) 0.0047(2) -0.0057(2)
F1A 0.049(4) 0.118(7) 0.081(5) 0.007(5) 0.009(4) -0.026(5)
F2A 0.107(7) 0.046(4) 0.139(7) 0.041(4) -0.050(6) -0.056(4)
F3A 0.087(6) 0.093(7) 0.030(3) -0.019(3) -0.006(3) -0.027(5)
F1B 0.068(6) 0.109(8) 0.097(7) 0.022(7) 0.004(6) -0.070(6)
F2B 0.101(10) 0.045(7) 0.163(11) 0.024(7) -0.063(9) -0.043(7)
F3B 0.058(7) 0.082(9) 0.037(6) -0.010(6) -0.015(5) 0.009(7)
F4A 0.062(5) 0.085(6) 0.117(8) -0.037(6) -0.025(5) 0.011(5)
F5A 0.118(7) 0.070(5) 0.033(4) -0.020(4) -0.007(5) 0.000(5)
F6A 0.047(6) 0.019(3) 0.086(5) 0.009(3) -0.018(5) -0.007(4)
F4B 0.075(5) 0.080(5) 0.081(6) -0.033(5) -0.047(5) 0.025(5)
F5B 0.095(7) 0.076(6) 0.053(5) -0.034(5) -0.005(5) 0.034(5)
F6B 0.095(7) 0.053(5) 0.086(5) 0.013(4) -0.008(6) -0.047(5)
O1 0.048(3) 0.050(2) 0.027(2) -0.0034(17) -0.0022(18) -0.005(2)
O2 0.044(2) 0.053(3) 0.037(2) 0.0046(19) 0.009(2) -0.009(2)
O3 0.121(5) 0.059(3) 0.026(2) 0.000(2) -0.010(3) -0.032(3)
O4 0.071(3) 0.038(2) 0.061(3) 0.010(2) 0.005(3) 0.005(2)
N1 0.029(2) 0.0212(19) 0.027(2) 0.0028(16) 0.0034(18) -0.0002(17)
N2 0.033(2) 0.026(2) 0.025(2) 0.0026(17) 0.0009(19) -0.0070(18)
N3 0.033(2) 0.026(2) 0.023(2) 0.0016(17) -0.0010(18) -0.0016(18)
N4 0.034(2) 0.0207(19) 0.024(2) 0.0006(16) 0.0020(18) -0.0053(18)
N5 0.038(3) 0.031(2) 0.028(2) 0.0019(18) 0.001(2) -0.005(2)
N6 0.038(3) 0.026(2) 0.035(2) 0.0009(18) 0.005(2) -0.0036(19)
C1 0.031(3) 0.027(2) 0.027(3) 0.005(2) 0.003(2) 0.000(2)
C2 0.025(3) 0.024(2) 0.022(2) -0.0001(18) 0.002(2) 0.004(2)
C3 0.034(3) 0.029(3) 0.024(3) -0.002(2) -0.001(2) 0.004(2)
C4 0.046(3) 0.037(3) 0.029(3) 0.000(2) 0.004(3) 0.002(3)
C5 0.037(3) 0.026(3) 0.033(3) 0.006(2) 0.008(2) -0.006(2)
C6 0.037(3) 0.034(3) 0.028(3) -0.001(2) -0.001(2) -0.003(2)
C7 0.047(3) 0.031(3) 0.033(3) 0.011(2) 0.013(3) 0.003(3)
C8 0.032(3) 0.022(2) 0.031(3) 0.005(2) 0.007(2) 0.001(2)
C9 0.026(3) 0.022(2) 0.025(2) 0.0012(19) 0.004(2) 0.001(2)
C10 0.041(3) 0.048(3) 0.026(3) 0.003(2) 0.004(2) 0.002(3)
C11 0.034(3) 0.035(3) 0.029(3) -0.002(2) 0.000(2) 0.002(2)
C13 0.060(5) 0.046(4) 0.039(4) 0.003(3) 0.004(3) -0.010(3)
C14 0.040(3) 0.034(3) 0.030(3) -0.006(2) 0.006(2) 0.002(2)
C15 0.050(4) 0.039(3) 0.041(3) -0.005(3) -0.005(3) 0.007(3)

loop_
_atom_type_symbol
_atom_type_description
_atom_type_scat_dispersion_real
_atom_type_scat_dispersion_imag
_atom_type_scat_source
C C 0.0033 0.0016 'International Tables Vol C Tables 4.2.6.8 and 6.1.1.4'
H H 0.0000 0.0000 'International Tables Vol C Tables 4.2.6.8 and 6.1.1.4'
N N 0.0061 0.0033 'International Tables Vol C Tables 4.2.6.8 and 6.1.1.4'
O O 0.0106 0.0060 'International Tables Vol C Tables 4.2.6.8 and 6.1.1.4'
F F 0.0171 0.0103 'International Tables Vol C Tables 4.2.6.8 and 6.1.1.4'
Se Se -0.0929 2.2259 'International Tables Vol C Tables 4.2.6.8 and 6.1.1.4'
Ag Ag -0.8971 1.1015 'International Tables Vol C Tables 4.2.6.8 and 6.1.1.4'

loop_
_geom_angle_atom_site_label_1
_geom_angle_atom_site_label_2
_geom_angle_atom_site_label_3
_geom_angle
_geom_angle_site_symmetry_1
_geom_angle_site_symmetry_3
N1 Ag1 N4 164.98(15) . .
N1 Ag1 O3 114.01(16) . .
N4 Ag1 O3 77.82(15) . .
N1 Ag1 Ag2 88.37(11) . .
N4 Ag1 Ag2 78.55(10) . .
O3 Ag1 Ag2 155.43(12) . .
N1 Ag1 Ag1 78.79(12) . 2_666
N4 Ag1 Ag1 102.61(12) . 2_666
O3 Ag1 Ag1 124.41(17) . 2_666
Ag2 Ag1 Ag1 67.73(3) . 2_666
N3 Ag2 N2 158.89(15) . .
N3 Ag2 O1 119.06(15) . .
N2 Ag2 O1 75.89(14) . .
N3 Ag2 O4 97.17(16) . 2_666
N2 Ag2 O4 99.82(16) . 2_666
O1 Ag2 O4 82.09(16) . 2_666
N3 Ag2 Ag1 84.81(11) . .
N2 Ag2 Ag1 75.26(10) . .
O1 Ag2 Ag1 143.55(10) . .
O4 Ag2 Ag1 124.53(11) 2_666 .
N5 Se1 N2 93.09(19) . .
N5 Se1 N6 74.23(16) . 1_445
N2 Se1 N6 162.69(17) . 1_445
N6 Se2 N4 92.83(18) . .
N6 Se2 N5 73.81(15) . 1_665
N4 Se2 N5 166.40(15) . 1_665
C11 O1 Ag2 122.0(4) . .
C14 O3 Ag1 120.2(4) . .
C3 N1 C2 115.7(4) . .
C3 N1 Ag1 123.2(3) . .
C2 N1 Ag1 121.1(3) . .
C2 N2 Se1 106.8(3) . .
C2 N2 Ag2 134.6(3) . .
Se1 N2 Ag2 118.4(2) . .
C6 N3 C9 115.9(4) . .
C6 N3 Ag2 120.4(3) . .
C9 N3 Ag2 123.7(3) . .
C9 N4 Se2 106.8(3) . .
C9 N4 Ag1 132.1(3) . .
Se2 N4 Ag1 121.0(2) . .
C1 N5 Se1 107.8(3) . .
C8 N6 Se2 107.8(3) . .
N5 C1 C2 115.6(4) . .
N5 C1 C5 126.0(5) . .
C2 C1 C5 118.3(4) . .
N2 C2 N1 120.4(4) . .
N2 C2 C1 116.7(4) . .
N1 C2 C1 122.9(4) . .
N1 C3 C4 125.2(4) . .
N1 C3 H3A 117.4 . .
C4 C3 H3A 117.4 . .
C5 C4 C3 120.3(5) . .
C5 C4 H4A 119.9 . .
C3 C4 H4A 119.9 . .
C4 C5 C1 117.6(5) . .
C4 C5 H5A 121.2 . .
C1 C5 H5A 121.2 . .
N3 C6 C10 124.8(5) . .
N3 C6 H6A 117.6 . .
C10 C6 H6A 117.6 . .
C10 C7 C8 116.7(5) . .
C10 C7 H7A 121.7 . .
C8 C7 H7A 121.7 . .
N6 C8 C9 115.9(5) . .
N6 C8 C7 125.3(5) . .
C9 C8 C7 118.8(4) . .
N4 C9 N3 120.6(4) . .
N4 C9 C8 116.6(4) . .
N3 C9 C8 122.8(4) . .
C7 C10 C6 121.0(5) . .
C7 C10 H10A 119.5 . .
C6 C10 H10A 119.5 . .
O2 C11 O1 130.2(5) . .
O2 C11 C13 117.8(4) . .
O1 C11 C13 111.9(4) . .
F1B C13 F3B 109.44(13) . .
F1B C13 F3A 123.2(10) . .
F3B C13 F3A 26.8(8) . .
F1B C13 F2B 109.41(13) . .
F3B C13 F2B 109.35(13) . .
F3A C13 F2B 82.7(8) . .
F1B C13 F2A 71.6(6) . .
F3B C13 F2A 130.3(9) . .
F3A C13 F2A 109.34(12) . .
F2B C13 F2A 38.5(6) . .
F1B C13 F1A 37.6(6) . .
F3B C13 F1A 85.0(8) . .
F3A C13 F1A 109.25(12) . .
F2B C13 F1A 146.4(5) . .
F2A C13 F1A 109.18(12) . .
F1B C13 C11 118.9(7) . .
F3B C13 C11 110.7(8) . .
F3A C13 C11 113.3(5) . .
F2B C13 C11 98.3(7) . .
F2A C13 C11 110.9(4) . .
F1A C13 C11 104.8(5) . .
O3 C14 O4 129.4(5) . .
O3 C14 C15 115.2(5) . .
O4 C14 C15 115.4(5) . .
F6B C15 F5A 125.7(9) . .
F6B C15 F4A 80.0(5) . .
F5A C15 F4A 109.37(13) . .
F6B C15 F4B 109.39(13) . .
F5A C15 F4B 77.2(5) . .
F4A C15 F4B 34.7(4) . .
F6B C15 F5B 109.31(13) . .
F5A C15 F5B 32.2(5) . .
F4A C15 F5B 138.7(6) . .
F4B C15 F5B 109.17(13) . .
F6B C15 F6A 29.6(5) . .
F5A C15 F6A 109.25(13) . .
F4A C15 F6A 109.17(13) . .
F4B C15 F6A 134.3(6) . .
F5B C15 F6A 83.9(6) . .
F6B C15 C14 113.1(6) . .
F5A C15 C14 114.3(5) . .
F4A C15 C14 106.9(5) . .
F4B C15 C14 110.0(5) . .
F5B C15 C14 105.8(5) . .
F6A C15 C14 107.8(5) . .

loop_
_geom_bond_atom_site_label_1
_geom_bond_atom_site_label_2
_geom_bond_distance
_geom_bond_site_symmetry_2
Ag1 N1 2.160(4) .
Ag1 N4 2.201(4) .
Ag1 O3 2.355(4) .
Ag1 Ag2 2.9691(14) .
Ag1 Ag1 3.3268(16) 2_666
Ag2 N3 2.185(4) .
Ag2 N2 2.245(4) .
Ag2 O1 2.329(4) .
Ag2 O4 2.603(5) 2_666
Se1 N5 1.777(4) .
Se1 N2 1.791(4) .
Se1 N6 2.910(4) 1_445
Se2 N6 1.777(5) .
Se2 N4 1.799(4) .
Se2 N5 2.925(4) 1_665
F1A C13 1.305(2) .
F2A C13 1.304(2) .
F3A C13 1.304(2) .
F1B C13 1.303(2) .
F2B C13 1.304(2) .
F3B C13 1.303(2) .
F4A C15 1.304(3) .
F5A C15 1.303(2) .
F6A C15 1.305(2) .
F4B C15 1.304(2) .
F5B C15 1.305(2) .
F6B C15 1.303(2) .
O1 C11 1.240(6) .
O2 C11 1.222(6) .
O3 C14 1.205(7) .
O4 C14 1.233(7) .
N1 C3 1.317(6) .
N1 C2 1.370(6) .
N2 C2 1.325(6) .
N3 C6 1.311(7) .
N3 C9 1.372(6) .
N4 C9 1.319(6) .
N5 C1 1.325(6) .
N6 C8 1.318(6) .
C1 C2 1.423(7) .
C1 C5 1.425(7) .
C3 C4 1.408(7) .
C3 H3A 0.9500 .
C4 C5 1.343(7) .
C4 H4A 0.9500 .
C5 H5A 0.9500 .
C6 C10 1.411(7) .
C6 H6A 0.9500 .
C7 C10 1.350(7) .
C7 C8 1.425(7) .
C7 H7A 0.9500 .
C8 C9 1.424(6) .
C10 H10A 0.9500 .
C11 C13 1.576(6) .
C14 C15 1.571(6) .

loop_
_geom_hbond_atom_site_label_D
_geom_hbond_atom_site_label_H
_geom_hbond_atom_site_label_A
_geom_hbond_distance_DH
_geom_hbond_distance_HA
_geom_hbond_distance_DA
_geom_hbond_angle_DHA
_geom_hbond_site_symmetry_A
C3 H3A O4 0.95 2.46 3.297(7) 147.2 .
C4 H4A O2 0.95 2.49 3.412(7) 164.0 1_556
C5 H5A F3A 0.95 2.54 3.134(7) 120.4 1_556
C5 H5A F6B 0.95 2.28 3.193(7) 161.5 1_445
C7 H7A F2A 0.95 2.39 3.290(8) 158.4 1_665

loop_
_geom_torsion_atom_site_label_1
_geom_torsion_atom_site_label_2
_geom_torsion_atom_site_label_3
_geom_torsion_atom_site_label_4
_geom_torsion
_geom_torsion_site_symmetry_1
_geom_torsion_site_symmetry_4
N1 Ag1 Ag2 N3 175.76(17) . .
N4 Ag1 Ag2 N3 3.20(17) . .
O3 Ag1 Ag2 N3 19.3(4) . .
Ag1 Ag1 Ag2 N3 -105.69(13) 2_666 .
N1 Ag1 Ag2 N2 2.80(17) . .
N4 Ag1 Ag2 N2 -169.77(17) . .
O3 Ag1 Ag2 N2 -153.7(4) . .
Ag1 Ag1 Ag2 N2 81.35(13) 2_666 .
N1 Ag1 Ag2 O1 41.5(2) . .
N4 Ag1 Ag2 O1 -131.1(2) . .
O3 Ag1 Ag2 O1 -115.0(4) . .
Ag1 Ag1 Ag2 O1 120.04(19) 2_666 .
N1 Ag1 Ag2 O4 -89.10(18) . 2_666
N4 Ag1 Ag2 O4 98.34(18) . 2_666
O3 Ag1 Ag2 O4 114.4(4) . 2_666
Ag1 Ag1 Ag2 O4 -10.54(12) 2_666 2_666
N3 Ag2 O1 C11 27.9(5) . .
N2 Ag2 O1 C11 -168.2(5) . .
O4 Ag2 O1 C11 -65.9(5) 2_666 .
Ag1 Ag2 O1 C11 153.3(4) . .
N1 Ag1 O3 C14 42.1(6) . .
N4 Ag1 O3 C14 -147.7(6) . .
Ag2 Ag1 O3 C14 -163.8(4) . .
Ag1 Ag1 O3 C14 -50.6(6) 2_666 .
N4 Ag1 N1 C3 -151.6(6) . .
O3 Ag1 N1 C3 -11.4(5) . .
Ag2 Ag1 N1 C3 179.1(4) . .
Ag1 Ag1 N1 C3 111.5(4) 2_666 .
N4 Ag1 N1 C2 26.7(9) . .
O3 Ag1 N1 C2 166.9(4) . .
Ag2 Ag1 N1 C2 -2.6(4) . .
Ag1 Ag1 N1 C2 -70.2(4) 2_666 .
N5 Se1 N2 C2 -0.4(4) . .
N6 Se1 N2 C2 -42.6(8) 1_445 .
N5 Se1 N2 Ag2 175.5(3) . .
N6 Se1 N2 Ag2 133.3(4) 1_445 .
N3 Ag2 N2 C2 -25.0(9) . .
O1 Ag2 N2 C2 -162.7(6) . .
O4 Ag2 N2 C2 118.1(5) 2_666 .
Ag1 Ag2 N2 C2 -5.2(5) . .
N3 Ag2 N2 Se1 160.5(4) . .
O1 Ag2 N2 Se1 22.8(2) . .
O4 Ag2 N2 Se1 -56.3(3) 2_666 .
Ag1 Ag2 N2 Se1 -179.7(3) . .
N2 Ag2 N3 C6 -162.5(5) . .
O1 Ag2 N3 C6 -30.8(5) . .
O4 Ag2 N3 C6 54.1(5) 2_666 .
Ag1 Ag2 N3 C6 178.3(5) . .
N2 Ag2 N3 C9 15.1(8) . .
O1 Ag2 N3 C9 146.8(4) . .
O4 Ag2 N3 C9 -128.3(4) 2_666 .
Ag1 Ag2 N3 C9 -4.1(4) . .
N6 Se2 N4 C9 -1.4(4) . .
N5 Se2 N4 C9 9.3(10) 1_665 .
N6 Se2 N4 Ag1 177.4(3) . .
N5 Se2 N4 Ag1 -171.9(6) 1_665 .
N1 Ag1 N4 C9 -34.4(9) . .
O3 Ag1 N4 C9 -177.7(5) . .
Ag2 Ag1 N4 C9 -4.5(5) . .
Ag1 Ag1 N4 C9 59.3(5) 2_666 .
N1 Ag1 N4 Se2 147.2(5) . .
O3 Ag1 N4 Se2 3.9(3) . .
Ag2 Ag1 N4 Se2 177.1(3) . .
Ag1 Ag1 N4 Se2 -119.1(2) 2_666 .
N2 Se1 N5 C1 1.4(4) . .
N6 Se1 N5 C1 169.5(5) 1_445 .
N4 Se2 N6 C8 0.6(4) . .
N5 Se2 N6 C8 -176.8(5) 1_665 .
Se1 N5 C1 C2 -2.1(6) . .
Se1 N5 C1 C5 179.2(5) . .
Se1 N2 C2 N1 179.8(4) . .
Ag2 N2 C2 N1 4.8(8) . .
Se1 N2 C2 C1 -0.7(6) . .
Ag2 N2 C2 C1 -175.6(4) . .
C3 N1 C2 N2 178.5(5) . .
Ag1 N1 C2 N2 0.0(7) . .
C3 N1 C2 C1 -1.0(8) . .
Ag1 N1 C2 C1 -179.5(4) . .
N5 C1 C2 N2 2.0(8) . .
C5 C1 C2 N2 -179.2(5) . .
N5 C1 C2 N1 -178.5(5) . .
C5 C1 C2 N1 0.3(8) . .
C2 N1 C3 C4 1.5(9) . .
Ag1 N1 C3 C4 179.9(4) . .
N1 C3 C4 C5 -1.3(10) . .
C3 C4 C5 C1 0.4(9) . .
N5 C1 C5 C4 178.7(6) . .
C2 C1 C5 C4 0.0(9) . .
C9 N3 C6 C10 1.0(9) . .
Ag2 N3 C6 C10 178.8(5) . .
Se2 N6 C8 C9 0.3(6) . .
Se2 N6 C8 C7 179.0(5) . .
C10 C7 C8 N6 -179.0(6) . .
C10 C7 C8 C9 -0.2(9) . .
Se2 N4 C9 N3 -178.7(4) . .
Ag1 N4 C9 N3 2.7(8) . .
Se2 N4 C9 C8 1.9(6) . .
Ag1 N4 C9 C8 -176.7(4) . .
C6 N3 C9 N4 -180.0(5) . .
Ag2 N3 C9 N4 2.4(7) . .
C6 N3 C9 C8 -0.5(8) . .
Ag2 N3 C9 C8 -178.2(4) . .
N6 C8 C9 N4 -1.5(7) . .
C7 C8 C9 N4 179.6(5) . .
N6 C8 C9 N3 179.0(5) . .
C7 C8 C9 N3 0.2(8) . .
C8 C7 C10 C6 0.7(10) . .
N3 C6 C10 C7 -1.2(10) . .
Ag2 O1 C11 O2 -10.1(10) . .
Ag2 O1 C11 C13 171.1(3) . .
O2 C11 C13 F1B -158.9(11) . .
O1 C11 C13 F1B 20.1(12) . .
O2 C11 C13 F3B -31.0(11) . .
O1 C11 C13 F3B 148.0(10) . .
O2 C11 C13 F3A -2.1(8) . .
O1 C11 C13 F3A 176.9(6) . .
O2 C11 C13 F2B 83.4(11) . .
O1 C11 C13 F2B -97.6(10) . .
O2 C11 C13 F2A 121.2(7) . .
O1 C11 C13 F2A -59.8(7) . .
O2 C11 C13 F1A -121.1(7) . .
O1 C11 C13 F1A 57.9(7) . .
Ag1 O3 C14 O4 -2.7(11) . .
Ag1 O3 C14 C15 176.4(3) . .
O3 C14 C15 F6B -15.0(8) . .
O4 C14 C15 F6B 164.1(6) . .
O3 C14 C15 F5A 137.7(7) . .
O4 C14 C15 F5A -43.1(8) . .
O3 C14 C15 F4A -101.1(7) . .
O4 C14 C15 F4A 78.1(6) . .
O3 C14 C15 F4B -137.7(7) . .
O4 C14 C15 F4B 41.5(7) . .
O3 C14 C15 F5B 104.6(7) . .
O4 C14 C15 F5B -76.2(7) . .
O3 C14 C15 F6A 16.1(7) . .
O4 C14 C15 F6A -164.7(6) . .
